data_7105933
loop_
_publ_author_name
'Evgen Govor'
'Andrey Lysenko'
'David Quinonero'
'Eduard Rusanov'
'Alexander Chernega'
'Jens Moellmer'
'Reiner Staudt'
'Harald Krautscheid'
'Antonio Frontera'
'Konstantin Domasevitch'

_publ_section_title
;
 Self-assembly hexanuclear metallacontainer hosting halogenated guest
 species and sustaining structure of 3D coordination framework
;
_journal_name_full Chem.Commun.
_journal_page_first 1764
_journal_paper_doi 10.1039/c0cc04433d
_journal_volume 47
_journal_year 2011
_chemical_formula_moiety 'C42 H54 Cl Cu6 N30 O6, C20 H40 K O8, 4(C4 H8 O), 2(C H2 Cl2)'
_chemical_formula_sum 'C80 H130 Cl5 Cu6 K N30 O18'
_chemical_formula_weight 2397.73
_chemical_name_systematic
;
bis-tetrahydrofurane-(1,4,7,10,13,16-hexaoxacyclooctadecane)potassium
\m6-chlorido-hexakis-[\m-(4-(1,2,4-triazol-4-yl)-3,5-dimethylpyrazolato]-
hexa-\m-hydroxido-hexacopper(II) Solvate with 2 Dichloromethane and 4
Tetrahydrofurane
;
_space_group_IT_number 2
_space_group_name_Hall '-P 1'
_symmetry_cell_setting triclinic
_symmetry_Int_Tables_number 2
_symmetry_space_group_name_Hall '-P 1'
_symmetry_space_group_name_H-M 'P -1'
_atom_sites_solution_hydrogens geom
_atom_sites_solution_primary direct
_atom_sites_solution_secondary difmap
_audit_creation_method SHELXL-97
_cell_angle_alpha 88.431(3)
_cell_angle_beta 71.096(3)
_cell_angle_gamma 74.869(2)
_cell_formula_units_Z 1
_cell_length_a 13.9956(8)
_cell_length_b 14.3194(8)
_cell_length_c 14.6356(10)
_cell_measurement_reflns_used 17403
_cell_measurement_temperature 173(2)
_cell_measurement_theta_max 25.83
_cell_measurement_theta_min 5.10
_cell_volume 2673.4(3)
_computing_cell_refinement 'SAINT-NT (Bruker, 1999)'
_computing_data_collection 'SMART-NT (Bruker, 1998)'
_computing_data_reduction 'SAINT-NT (Bruker, 1999)'
_computing_molecular_graphics 'Diamond 2.1e (Brandenburg, 1999)'
_computing_publication_material 'WinGX 1.70.01 (Farrugia, 1999)'
_computing_structure_refinement 'SHELXL-97 (Sheldrick, 2008)'
_computing_structure_solution 'SHELXS-97 (Sheldrick, 2008)'
_diffrn_ambient_temperature 173(2)
_diffrn_measured_fraction_theta_full 0.971
_diffrn_measured_fraction_theta_max 0.971
_diffrn_measurement_device_type 'Bruker APEXII area-detector diffractometer'
_diffrn_measurement_method '\w scans'
_diffrn_radiation_monochromator graphite
_diffrn_radiation_source 'fine-focus sealed tube'
_diffrn_radiation_type MoK\a
_diffrn_radiation_wavelength 0.71073
_diffrn_reflns_av_R_equivalents 0.0469
_diffrn_reflns_av_sigmaI/netI 0.0957
_diffrn_reflns_limit_h_max 13
_diffrn_reflns_limit_h_min -16
_diffrn_reflns_limit_k_max 17
_diffrn_reflns_limit_k_min -17
_diffrn_reflns_limit_l_max 14
_diffrn_reflns_limit_l_min -17
_diffrn_reflns_number 17403
_diffrn_reflns_theta_full 25.83
_diffrn_reflns_theta_max 25.83
_diffrn_reflns_theta_min 5.10
_diffrn_standards_decay_% 0
_exptl_absorpt_coefficient_mu 1.410
_exptl_absorpt_correction_T_max 0.7657
_exptl_absorpt_correction_T_min 0.7107
_exptl_absorpt_correction_type empirical
_exptl_absorpt_process_details 'SADABS (Sheldrick, 1996)'
_exptl_crystal_colour blue
_exptl_crystal_density_diffrn 1.489
_exptl_crystal_density_method 'not measured'
_exptl_crystal_description prism
_exptl_crystal_F_000 1242
_exptl_crystal_size_max 0.25
_exptl_crystal_size_mid 0.24
_exptl_crystal_size_min 0.18
_refine_diff_density_max 0.866
_refine_diff_density_min -0.989
_refine_diff_density_rms 0.103
_refine_ls_extinction_method none
_refine_ls_goodness_of_fit_ref 0.992
_refine_ls_hydrogen_treatment constr
_refine_ls_matrix_type full
_refine_ls_number_parameters 643
_refine_ls_number_reflns 10018
_refine_ls_number_restraints 27
_refine_ls_restrained_S_all 1.006
_refine_ls_R_factor_all 0.1105
_refine_ls_R_factor_gt 0.0607
_refine_ls_shift/su_max 0.001
_refine_ls_shift/su_mean 0.000
_refine_ls_structure_factor_coef Fsqd
_refine_ls_weighting_details 'calc w=1/[\s^2^(Fo^2^)+(0.0807P)^2^+0.0000P] where P=(Fo^2^+2Fc^2^)/3'
_refine_ls_weighting_scheme calc
_refine_ls_wR_factor_gt 0.1437
_refine_ls_wR_factor_ref 0.1624
_reflns_number_gt 6948
_reflns_number_total 10018
_reflns_threshold_expression >2sigma(I)
_cod_data_source_file C0CC04433D.TXT
_cod_data_source_block (2)
_cod_original_sg_symbol_H-M P-1
_cod_database_code 7105933

loop_
_symmetry_equiv_pos_as_xyz
'x, y, z'
'-x, -y, -z'

loop_
_atom_site_label
_atom_site_type_symbol
_atom_site_fract_x
_atom_site_fract_y
_atom_site_fract_z
_atom_site_U_iso_or_equiv
_atom_site_adp_type
_atom_site_occupancy
_atom_site_symmetry_multiplicity
_atom_site_calc_flag
_atom_site_refinement_flags
_atom_site_disorder_assembly
_atom_site_disorder_group
Cu1 Cu 0.90709(5) 0.71231(5) 0.06456(5) 0.02531(19) Uani 1 1 d . . .
Cu2 Cu 0.78426(5) 0.56925(5) 0.16799(5) 0.02471(19) Uani 1 1 d . . .
Cu3 Cu 0.88228(5) 0.35437(5) 0.10270(5) 0.02501(19) Uani 1 1 d . . .
K1 K 0.5000 0.0000 0.5000 0.0485(5) Uani 1 2 d S . .
Cl1 Cl 1.0000 0.5000 0.0000 0.0324(5) Uani 1 2 d S . .
O1 O 0.8461(3) 0.6679(3) 0.1906(3) 0.0283(9) Uani 1 1 d . . .
H1W H 0.8915 0.6467 0.2196 0.043 Uiso 1 1 d . . .
O2 O 0.7572(3) 0.4585(2) 0.1198(2) 0.0250(8) Uani 1 1 d . . .
H2W H 0.7487 0.4699 0.0642 0.038 Uiso 1 1 d . . .
O3 O 1.0231(3) 0.2735(3) 0.0703(3) 0.0275(9) Uani 1 1 d . . .
H3W H 1.0537 0.2964 0.1036 0.041 Uiso 1 1 d . . .
O4 O 0.6067(4) 0.1462(3) 0.4502(4) 0.0570(13) Uani 1 1 d . . .
O5 O 0.6591(4) -0.0153(4) 0.3187(3) 0.0610(14) Uani 1 1 d . . .
O6 O 0.5190(4) -0.1316(3) 0.3580(4) 0.0552(13) Uani 1 1 d . . .
N1 N 0.7706(3) 0.7276(3) 0.0489(3) 0.0243(10) Uani 1 1 d . . .
N2 N 0.7164(3) 0.6627(3) 0.0924(3) 0.0264(10) Uani 1 1 d . . .
N3 N 0.4199(4) 0.9081(4) -0.0625(5) 0.0486(15) Uani 1 1 d . . .
N4 N 0.4727(4) 0.8423(4) -0.1414(4) 0.0480(15) Uani 1 1 d . . .
N5 N 0.5463(3) 0.8027(3) -0.0281(3) 0.0302(11) Uani 1 1 d . . .
N6 N 1.0299(3) 0.7324(3) 0.0899(3) 0.0266(10) Uani 1 1 d . . .
N7 N 1.1223(3) 0.7050(3) 0.0144(3) 0.0276(11) Uani 1 1 d . . .
N8 N 1.3065(5) 0.8280(6) 0.2625(4) 0.0629(18) Uani 1 1 d . . .
N9 N 1.2748(5) 0.9180(5) 0.2273(5) 0.0656(18) Uani 1 1 d . . .
N10 N 1.2034(4) 0.8172(4) 0.1807(3) 0.0363(12) Uani 1 1 d . . .
N11 N 0.8247(3) 0.4851(3) 0.2652(3) 0.0278(11) Uani 1 1 d . . .
N12 N 0.8696(3) 0.3887(3) 0.2351(3) 0.0275(11) Uani 1 1 d . . .
N13 N 0.9653(6) 0.3761(6) 0.5828(5) 0.082(2) Uani 1 1 d . . .
N14 N 0.8668(5) 0.3708(5) 0.6275(4) 0.0637(18) Uani 1 1 d . . .
N15 N 0.8877(4) 0.3928(4) 0.4749(3) 0.0360(12) Uani 1 1 d . . .
C1 C 0.7509(4) 0.8674(4) -0.0555(4) 0.0361(15) Uani 1 1 d . . .
H1A H 0.7130 0.9290 -0.0174 0.054 Uiso 1 1 calc R . .
H1B H 0.7361 0.8695 -0.1167 0.054 Uiso 1 1 calc R . .
H1C H 0.8264 0.8570 -0.0690 0.054 Uiso 1 1 calc R . .
C2 C 0.7164(4) 0.7864(4) 0.0000(4) 0.0250(12) Uani 1 1 d . . .
C3 C 0.6245(4) 0.7596(4) 0.0147(4) 0.0279(13) Uani 1 1 d . . .
C4 C 0.6259(4) 0.6819(4) 0.0725(4) 0.0260(12) Uani 1 1 d . . .
C5 C 0.5447(4) 0.6272(4) 0.1107(4) 0.0344(14) Uani 1 1 d . . .
H5A H 0.5784 0.5610 0.1225 0.052 Uiso 1 1 calc R . .
H5B H 0.5094 0.6248 0.0632 0.052 Uiso 1 1 calc R . .
H5C H 0.4930 0.6598 0.1714 0.052 Uiso 1 1 calc R . .
C6 C 0.4657(5) 0.8826(4) 0.0029(5) 0.0420(16) Uani 1 1 d . . .
H6 H 0.4447 0.9162 0.0643 0.050 Uiso 1 1 calc R . .
C7 C 0.5477(5) 0.7816(5) -0.1189(4) 0.0370(15) Uani 1 1 d . . .
H7 H 0.5973 0.7289 -0.1608 0.044 Uiso 1 1 calc R . .
C8 C 0.9608(5) 0.8172(5) 0.2540(4) 0.0381(15) Uani 1 1 d . . .
H8A H 0.8927 0.8202 0.2471 0.057 Uiso 1 1 calc R . .
H8B H 0.9631 0.8825 0.2696 0.057 Uiso 1 1 calc R . .
H8C H 0.9705 0.7752 0.3061 0.057 Uiso 1 1 calc R . .
C9 C 1.0466(4) 0.7766(4) 0.1606(4) 0.0289(13) Uani 1 1 d . . .
C10 C 1.1509(4) 0.7768(4) 0.1292(4) 0.0304(13) Uani 1 1 d . . .
C11 C 1.1952(4) 0.7318(4) 0.0383(4) 0.0287(13) Uani 1 1 d . . .
C12 C 1.3058(4) 0.7152(5) -0.0283(5) 0.0413(16) Uani 1 1 d . . .
H12A H 1.3312 0.6489 -0.0579 0.062 Uiso 1 1 calc R . .
H12B H 1.3504 0.7244 0.0084 0.062 Uiso 1 1 calc R . .
H12C H 1.3083 0.7614 -0.0792 0.062 Uiso 1 1 calc R . .
C13 C 1.2633(6) 0.7695(6) 0.2347(5) 0.057(2) Uani 1 1 d . . .
H13 H 1.2716 0.7034 0.2493 0.068 Uiso 1 1 calc R . .
C14 C 1.2155(6) 0.9073(5) 0.1803(5) 0.0537(19) Uani 1 1 d . . .
H14 H 1.1831 0.9581 0.1482 0.064 Uiso 1 1 calc R . .
C15 C 0.7809(5) 0.5945(5) 0.4101(5) 0.0442(16) Uani 1 1 d . . .
H15A H 0.7360 0.6390 0.3794 0.066 Uiso 1 1 calc R . .
H15B H 0.8385 0.6212 0.4107 0.066 Uiso 1 1 calc R . .
H15C H 0.7395 0.5866 0.4767 0.066 Uiso 1 1 calc R . .
C16 C 0.8244(4) 0.4987(4) 0.3548(4) 0.0307(13) Uani 1 1 d . . .
C17 C 0.8690(4) 0.4097(4) 0.3841(4) 0.0318(14) Uani 1 1 d . . .
C18 C 0.8960(4) 0.3423(4) 0.3076(4) 0.0291(13) Uani 1 1 d . . .
C19 C 0.9480(5) 0.2373(4) 0.3004(5) 0.0437(17) Uani 1 1 d . . .
H19A H 0.9347 0.2051 0.2494 0.066 Uiso 1 1 calc R . .
H19B H 0.9202 0.2097 0.3624 0.066 Uiso 1 1 calc R . .
H19C H 1.0237 0.2275 0.2849 0.066 Uiso 1 1 calc R . .
C20 C 0.9761(6) 0.3855(8) 0.4924(6) 0.089(3) Uani 1 1 d . . .
H20 H 1.0401 0.3869 0.4441 0.107 Uiso 1 1 calc R . .
C21 C 0.8214(6) 0.3816(6) 0.5616(5) 0.065(2) Uani 1 1 d . . .
H21 H 0.7506 0.3816 0.5734 0.078 Uiso 1 1 calc R . .
C22 C 0.6177(7) 0.1850(6) 0.5330(6) 0.072(3) Uani 1 1 d . . .
H22A H 0.6459 0.2421 0.5160 0.087 Uiso 1 1 calc R . .
H22B H 0.6680 0.1360 0.5558 0.087 Uiso 1 1 calc R . .
C23 C 0.7008(7) 0.1169(7) 0.3726(7) 0.074(3) Uani 1 1 d . . .
H23A H 0.7531 0.0685 0.3937 0.089 Uiso 1 1 calc R . .
H23B H 0.7289 0.1735 0.3517 0.089 Uiso 1 1 calc R . .
C24 C 0.6835(7) 0.0742(7) 0.2905(6) 0.073(2) Uani 1 1 d . . .
H24A H 0.6249 0.1187 0.2743 0.088 Uiso 1 1 calc R . .
H24B H 0.7473 0.0627 0.2328 0.088 Uiso 1 1 calc R . .
C25 C 0.6389(7) -0.0623(6) 0.2442(5) 0.073(3) Uani 1 1 d . . .
H25A H 0.7011 -0.0755 0.1848 0.088 Uiso 1 1 calc R . .
H25B H 0.5790 -0.0196 0.2284 0.088 Uiso 1 1 calc R . .
C26 C 0.6150(7) -0.1539(6) 0.2785(6) 0.072(3) Uani 1 1 d . . .
H26A H 0.6081 -0.1905 0.2256 0.087 Uiso 1 1 calc R . .
H26B H 0.6723 -0.1944 0.2994 0.087 Uiso 1 1 calc R . .
C27 C 0.4840(7) -0.2137(6) 0.3893(6) 0.066(2) Uani 1 1 d . . .
H27A H 0.5357 -0.2593 0.4134 0.079 Uiso 1 1 calc R . .
H27B H 0.4769 -0.2472 0.3345 0.079 Uiso 1 1 calc R . .
Cl2 Cl 0.85503(18) 0.61540(18) -0.22060(17) 0.0816(7) Uani 1 1 d . . .
Cl3 Cl 0.72081(17) 0.49782(15) -0.11772(15) 0.0682(6) Uani 1 1 d . . .
C28 C 0.8510(6) 0.5016(5) -0.1711(5) 0.062(2) Uani 1 1 d . . .
H28A H 0.8881 0.4492 -0.2229 0.074 Uiso 1 1 calc R . .
H28B H 0.8869 0.4914 -0.1220 0.074 Uiso 1 1 calc R . .
O7 O 0.3308(6) 0.0859(6) 0.4523(6) 0.131(3) Uiso 1 1 d DU . .
C29 C 0.3350(10) 0.0762(10) 0.3457(9) 0.140(4) Uiso 1 1 d DU . .
C30 C 0.2501(9) 0.1552(8) 0.3369(8) 0.107(3) Uiso 1 1 d DU . .
C31A C 0.1872(15) 0.1976(16) 0.4360(13) 0.125(5) Uiso 0.50 1 d PDU . .
C31B C 0.2842(19) 0.2285(12) 0.3895(15) 0.123(5) Uiso 0.50 1 d PDU . .
C32A C 0.2373(13) 0.1529(13) 0.5076(12) 0.086(4) Uiso 0.50 1 d PDU . .
C32B C 0.3162(13) 0.1795(11) 0.4739(11) 0.069(4) Uiso 0.50 1 d PDU . .
O8 O 0.4392(5) 0.5264(6) 0.3637(6) 0.114(2) Uani 1 1 d . . .
C33 C 0.4355(9) 0.4429(9) 0.3098(10) 0.113(4) Uani 1 1 d . . .
H33A H 0.3652 0.4312 0.3343 0.136 Uiso 1 1 calc R . .
H33B H 0.4525 0.4538 0.2400 0.136 Uiso 1 1 calc R . .
C34 C 0.5134(10) 0.3620(9) 0.3264(10) 0.124(4) Uani 1 1 d . . .
H34A H 0.5493 0.3175 0.2677 0.149 Uiso 1 1 calc R . .
H34B H 0.4806 0.3254 0.3806 0.149 Uiso 1 1 calc R . .
C35 C 0.5873(7) 0.4041(7) 0.3501(8) 0.090(3) Uani 1 1 d . . .
H35A H 0.6550 0.3886 0.2967 0.108 Uiso 1 1 calc R . .
H35B H 0.5997 0.3773 0.4096 0.108 Uiso 1 1 calc R . .
C36 C 0.5416(7) 0.5109(7) 0.3652(6) 0.072(2) Uani 1 1 d . . .
H36A H 0.5413 0.5349 0.4281 0.086 Uiso 1 1 calc R . .
H36B H 0.5821 0.5446 0.3129 0.086 Uiso 1 1 calc R . .
O9 O 1.0582(9) 1.0143(8) 0.0785(8) 0.070(3) Uani 0.50 1 d PD . .
C37 C 1.110(3) 0.995(3) -0.0284(16) 0.103(15) Uani 0.50 1 d PD . .
C38 C 1.018(2) 0.9652(16) -0.056(2) 0.081(9) Uani 0.50 1 d P . .
C39 C 0.918(2) 1.0035(15) 0.0342(17) 0.044(6) Uani 0.50 1 d P . .
C40 C 0.9475(16) 1.059(2) 0.110(3) 0.109(13) Uani 0.50 1 d PD . .
O10 O 0.9305(13) 0.0751(13) 0.4670(13) 0.124(5) Uiso 0.50 1 d PD . .
C41 C 0.9546(16) 0.0879(14) 0.5520(14) 0.080(6) Uiso 0.50 1 d PD . .
C42 C 1.0319(16) -0.0014(14) 0.5681(14) 0.072(6) Uiso 0.50 1 d PD . .
C43 C 1.061(2) -0.0674(15) 0.4734(16) 0.100(8) Uiso 0.50 1 d PD . .
C44 C 1.0153(15) 0.0030(12) 0.4092(13) 0.063(5) Uiso 0.50 1 d PD . .

loop_
_atom_site_aniso_label
_atom_site_aniso_U_11
_atom_site_aniso_U_22
_atom_site_aniso_U_33
_atom_site_aniso_U_23
_atom_site_aniso_U_13
_atom_site_aniso_U_12
Cu1 0.0215(4) 0.0283(4) 0.0265(4) -0.0008(3) -0.0095(3) -0.0050(3)
Cu2 0.0243(4) 0.0251(4) 0.0245(4) 0.0004(3) -0.0106(3) -0.0030(3)
Cu3 0.0242(4) 0.0253(4) 0.0250(4) -0.0017(3) -0.0096(3) -0.0033(3)
K1 0.0528(13) 0.0554(13) 0.0346(12) -0.0145(10) -0.0162(10) -0.0056(11)
Cl1 0.0353(11) 0.0289(10) 0.0329(11) 0.0008(9) -0.0115(9) -0.0080(9)
O1 0.029(2) 0.030(2) 0.028(2) -0.0003(17) -0.0119(18) -0.0069(17)
O2 0.027(2) 0.029(2) 0.022(2) -0.0001(16) -0.0120(17) -0.0064(17)
O3 0.025(2) 0.027(2) 0.031(2) 0.0008(17) -0.0143(18) -0.0018(16)
O4 0.056(3) 0.058(3) 0.065(4) 0.004(3) -0.035(3) -0.009(3)
O5 0.066(3) 0.067(3) 0.041(3) -0.003(3) -0.022(3) 0.005(3)
O6 0.064(3) 0.040(3) 0.056(3) -0.018(2) -0.028(3) 0.006(2)
N1 0.020(2) 0.025(2) 0.028(3) 0.005(2) -0.010(2) -0.005(2)
N2 0.019(2) 0.025(2) 0.032(3) 0.001(2) -0.007(2) -0.001(2)
N3 0.042(3) 0.039(3) 0.070(4) 0.014(3) -0.033(3) -0.003(3)
N4 0.038(3) 0.062(4) 0.046(4) 0.022(3) -0.022(3) -0.009(3)
N5 0.023(3) 0.029(3) 0.033(3) 0.002(2) -0.010(2) 0.003(2)
N6 0.021(2) 0.030(3) 0.026(3) -0.004(2) -0.008(2) -0.001(2)
N7 0.022(2) 0.033(3) 0.028(3) -0.001(2) -0.007(2) -0.009(2)
N8 0.054(4) 0.099(6) 0.052(4) -0.011(4) -0.028(3) -0.032(4)
N9 0.058(4) 0.080(5) 0.071(5) -0.018(4) -0.023(4) -0.033(4)
N10 0.029(3) 0.051(3) 0.031(3) -0.007(2) -0.010(2) -0.013(2)
N11 0.032(3) 0.025(2) 0.025(3) -0.003(2) -0.013(2) -0.001(2)
N12 0.028(3) 0.030(3) 0.024(3) 0.001(2) -0.011(2) -0.004(2)
N13 0.067(5) 0.138(7) 0.050(4) 0.027(4) -0.034(4) -0.029(5)
N14 0.073(5) 0.095(5) 0.029(3) 0.015(3) -0.025(3) -0.022(4)
N15 0.037(3) 0.045(3) 0.023(3) 0.002(2) -0.012(2) -0.003(2)
C1 0.031(3) 0.036(3) 0.046(4) 0.012(3) -0.020(3) -0.007(3)
C2 0.022(3) 0.025(3) 0.027(3) -0.005(2) -0.007(2) -0.005(2)
C3 0.024(3) 0.025(3) 0.031(3) -0.001(2) -0.011(3) 0.001(2)
C4 0.021(3) 0.028(3) 0.028(3) -0.006(2) -0.010(2) -0.001(2)
C5 0.019(3) 0.038(3) 0.042(4) 0.004(3) -0.009(3) -0.003(3)
C6 0.036(4) 0.032(3) 0.057(4) -0.004(3) -0.018(3) -0.003(3)
C7 0.034(4) 0.045(4) 0.034(4) 0.008(3) -0.014(3) -0.011(3)
C8 0.039(4) 0.046(4) 0.032(3) -0.012(3) -0.012(3) -0.012(3)
C9 0.033(3) 0.030(3) 0.025(3) -0.003(2) -0.008(3) -0.010(3)
C10 0.024(3) 0.034(3) 0.035(3) -0.004(3) -0.012(3) -0.008(3)
C11 0.029(3) 0.031(3) 0.026(3) 0.000(3) -0.008(3) -0.010(3)
C12 0.031(3) 0.051(4) 0.044(4) -0.010(3) -0.009(3) -0.017(3)
C13 0.055(5) 0.079(5) 0.046(4) 0.000(4) -0.023(4) -0.025(4)
C14 0.055(5) 0.049(4) 0.067(5) -0.012(4) -0.029(4) -0.019(4)
C15 0.050(4) 0.043(4) 0.036(4) -0.007(3) -0.018(3) -0.001(3)
C16 0.034(3) 0.036(3) 0.023(3) -0.001(3) -0.011(3) -0.007(3)
C17 0.031(3) 0.044(4) 0.020(3) 0.004(3) -0.011(3) -0.008(3)
C18 0.025(3) 0.032(3) 0.030(3) 0.010(3) -0.010(3) -0.006(3)
C19 0.046(4) 0.039(4) 0.040(4) 0.013(3) -0.014(3) -0.002(3)
C20 0.053(5) 0.188(11) 0.044(5) 0.041(6) -0.028(4) -0.053(6)
C21 0.064(5) 0.104(7) 0.031(4) 0.014(4) -0.015(4) -0.029(5)
C22 0.090(7) 0.071(6) 0.085(7) 0.008(5) -0.064(6) -0.028(5)
C23 0.061(6) 0.085(6) 0.082(7) 0.023(5) -0.032(5) -0.020(5)
C24 0.061(5) 0.086(7) 0.056(5) 0.014(5) -0.005(4) -0.011(5)
C25 0.082(6) 0.079(6) 0.034(4) -0.014(4) -0.009(4) 0.010(5)
C26 0.085(6) 0.068(6) 0.046(5) -0.029(4) -0.023(5) 0.015(5)
C27 0.070(6) 0.059(5) 0.073(6) -0.020(4) -0.040(5) 0.003(4)
Cl2 0.0790(15) 0.0954(17) 0.0717(15) 0.0162(13) -0.0148(12) -0.0394(13)
Cl3 0.0756(14) 0.0634(12) 0.0629(13) 0.0017(10) -0.0166(11) -0.0213(11)
C28 0.065(5) 0.056(5) 0.060(5) -0.006(4) -0.037(4) 0.013(4)
O8 0.066(4) 0.094(5) 0.155(7) -0.007(5) -0.018(4) 0.002(4)
C33 0.093(8) 0.107(9) 0.167(12) 0.036(9) -0.069(8) -0.042(7)
C34 0.104(9) 0.098(9) 0.164(12) -0.032(8) -0.039(9) -0.018(8)
C35 0.058(6) 0.084(7) 0.103(8) 0.014(6) -0.003(5) -0.009(5)
C36 0.061(6) 0.097(7) 0.056(5) 0.005(5) -0.013(4) -0.026(5)
O9 0.075(8) 0.066(7) 0.080(9) 0.013(6) -0.038(7) -0.021(6)
C37 0.11(3) 0.18(3) 0.068(18) 0.028(17) -0.047(17) -0.11(2)
C38 0.092(18) 0.029(11) 0.16(3) 0.014(14) -0.08(2) -0.024(12)
C39 0.027(9) 0.025(8) 0.077(15) -0.010(8) -0.015(9) -0.004(8)
C40 0.076(19) 0.09(2) 0.17(3) -0.057(18) -0.067(19) -0.003(14)

loop_
_atom_type_symbol
_atom_type_description
_atom_type_scat_dispersion_real
_atom_type_scat_dispersion_imag
_atom_type_scat_source
C C 0.0033 0.0016 'International Tables Vol C Tables 4.2.6.8 and 6.1.1.4'
H H 0.0000 0.0000 'International Tables Vol C Tables 4.2.6.8 and 6.1.1.4'
N N 0.0061 0.0033 'International Tables Vol C Tables 4.2.6.8 and 6.1.1.4'
O O 0.0106 0.0060 'International Tables Vol C Tables 4.2.6.8 and 6.1.1.4'
Cl Cl 0.1484 0.1585 'International Tables Vol C Tables 4.2.6.8 and 6.1.1.4'
Cu Cu 0.3201 1.2651 'International Tables Vol C Tables 4.2.6.8 and 6.1.1.4'
K K 0.2009 0.2494 'International Tables Vol C Tables 4.2.6.8 and 6.1.1.4'

loop_
_geom_angle_atom_site_label_1
_geom_angle_atom_site_label_2
_geom_angle_atom_site_label_3
_geom_angle
_geom_angle_site_symmetry_1
_geom_angle_site_symmetry_3
_geom_angle_publ_flag
O3 Cu1 O1 167.22(15) 2_765 . ?
O3 Cu1 N1 94.26(16) 2_765 . ?
O1 Cu1 N1 85.84(16) . . ?
O3 Cu1 N6 87.33(17) 2_765 . ?
O1 Cu1 N6 95.80(16) . . ?
N1 Cu1 N6 165.38(18) . . ?
O3 Cu1 Cl1 81.71(11) 2_765 . ?
O1 Cu1 Cl1 85.63(11) . . ?
N1 Cu1 Cl1 98.20(13) . . ?
N6 Cu1 Cl1 96.42(13) . . ?
O1 Cu2 O2 165.10(16) . . ?
O1 Cu2 N2 86.79(17) . . ?
O2 Cu2 N2 95.26(16) . . ?
O1 Cu2 N11 94.56(17) . . ?
O2 Cu2 N11 86.45(16) . . ?
N2 Cu2 N11 168.24(19) . . ?
O1 Cu2 Cl1 82.21(11) . . ?
O2 Cu2 Cl1 82.90(11) . . ?
N2 Cu2 Cl1 95.21(13) . . ?
N11 Cu2 Cl1 96.55(13) . . ?
O3 Cu3 O2 166.29(15) . . ?
O3 Cu3 N12 95.12(16) . . ?
O2 Cu3 N12 86.92(16) . . ?
O3 Cu3 N7 86.45(17) . 2_765 ?
O2 Cu3 N7 94.96(16) . 2_765 ?
N12 Cu3 N7 165.53(19) . 2_765 ?
O3 Cu3 Cl1 80.91(11) . . ?
O2 Cu3 Cl1 85.38(10) . . ?
N12 Cu3 Cl1 98.23(13) . . ?
N7 Cu3 Cl1 96.22(13) 2_765 . ?
O7 K1 O7 180.0(3) . 2_656 ?
O7 K1 O6 99.9(2) . 2_656 ?
O7 K1 O6 80.1(2) 2_656 2_656 ?
O7 K1 O6 80.1(2) . . ?
O7 K1 O6 99.9(2) 2_656 . ?
O6 K1 O6 180.0 2_656 . ?
O7 K1 O4 81.5(2) . 2_656 ?
O7 K1 O4 98.5(2) 2_656 2_656 ?
O6 K1 O4 119.09(16) 2_656 2_656 ?
O6 K1 O4 60.91(16) . 2_656 ?
O7 K1 O4 98.5(2) . . ?
O7 K1 O4 81.5(2) 2_656 . ?
O6 K1 O4 60.91(16) 2_656 . ?
O6 K1 O4 119.09(16) . . ?
O4 K1 O4 180.00(10) 2_656 . ?
O7 K1 O5 100.7(2) . . ?
O7 K1 O5 79.3(2) 2_656 . ?
O6 K1 O5 119.57(16) 2_656 . ?
O6 K1 O5 60.43(16) . . ?
O4 K1 O5 119.83(16) 2_656 . ?
O4 K1 O5 60.17(16) . . ?
O7 K1 O5 79.3(2) . 2_656 ?
O7 K1 O5 100.7(2) 2_656 2_656 ?
O6 K1 O5 60.43(16) 2_656 2_656 ?
O6 K1 O5 119.57(16) . 2_656 ?
O4 K1 O5 60.17(16) 2_656 2_656 ?
O4 K1 O5 119.83(16) . 2_656 ?
O5 K1 O5 180.0 . 2_656 ?
Cu1 Cl1 Cu3 118.773(17) . . ?
Cu1 Cl1 Cu2 59.662(17) . . ?
Cu3 Cl1 Cu2 59.117(17) . . ?
Cu2 O1 Cu1 105.51(17) . . ?
Cu2 O2 Cu3 105.11(16) . . ?
Cu3 O3 Cu1 107.03(16) . 2_765 ?
C23 O4 C22 113.9(6) . . ?
C23 O4 K1 113.1(5) . . ?
C22 O4 K1 110.8(5) . . ?
C24 O5 C25 112.2(6) . . ?
C24 O5 K1 113.6(4) . . ?
C25 O5 K1 112.4(5) . . ?
C27 O6 C26 112.6(6) . . ?
C27 O6 K1 116.3(4) . . ?
C26 O6 K1 116.7(4) . . ?
C2 N1 N2 108.9(4) . . ?
C2 N1 Cu1 134.4(4) . . ?
N2 N1 Cu1 116.5(3) . . ?
C4 N2 N1 108.8(4) . . ?
C4 N2 Cu2 136.1(4) . . ?
N1 N2 Cu2 115.0(3) . . ?
C6 N3 N4 107.4(5) . . ?
C7 N4 N3 106.0(5) . . ?
C6 N5 C7 103.7(5) . . ?
C6 N5 C3 128.7(5) . . ?
C7 N5 C3 126.7(5) . . ?
C9 N6 N7 108.4(4) . . ?
C9 N6 Cu1 135.8(4) . . ?
N7 N6 Cu1 115.3(3) . . ?
C11 N7 N6 108.4(4) . . ?
C11 N7 Cu3 134.6(4) . 2_765 ?
N6 N7 Cu3 116.8(3) . 2_765 ?
C13 N8 N9 107.8(6) . . ?
C14 N9 N8 105.7(6) . . ?
C14 N10 C13 103.2(5) . . ?
C14 N10 C10 128.9(5) . . ?
C13 N10 C10 127.6(6) . . ?
C16 N11 N12 109.1(4) . . ?
C16 N11 Cu2 135.4(4) . . ?
N12 N11 Cu2 115.3(3) . . ?
C18 N12 N11 108.0(4) . . ?
C18 N12 Cu3 136.4(4) . . ?
N11 N12 Cu3 115.6(3) . . ?
C20 N13 N14 107.0(6) . . ?
C21 N14 N13 106.3(6) . . ?
C20 N15 C21 103.2(6) . . ?
C20 N15 C17 127.4(6) . . ?
C21 N15 C17 129.4(5) . . ?
N1 C2 C3 107.3(5) . . ?
N1 C2 C1 124.0(5) . . ?
C3 C2 C1 128.7(5) . . ?
C4 C3 C2 107.9(5) . . ?
C4 C3 N5 127.1(5) . . ?
C2 C3 N5 124.9(5) . . ?
N2 C4 C3 107.0(5) . . ?
N2 C4 C5 123.9(5) . . ?
C3 C4 C5 129.2(5) . . ?
N3 C6 N5 111.1(6) . . ?
N4 C7 N5 111.8(6) . . ?
N6 C9 C10 107.4(5) . . ?
N6 C9 C8 122.3(5) . . ?
C10 C9 C8 130.2(5) . . ?
C11 C10 C9 107.1(5) . . ?
C11 C10 N10 125.9(5) . . ?
C9 C10 N10 127.0(5) . . ?
N7 C11 C10 108.6(5) . . ?
N7 C11 C12 122.9(5) . . ?
C10 C11 C12 128.4(5) . . ?
N8 C13 N10 109.9(7) . . ?
N9 C14 N10 113.4(7) . . ?
N11 C16 C17 107.9(5) . . ?
N11 C16 C15 123.5(5) . . ?
C17 C16 C15 128.6(5) . . ?
C18 C17 C16 106.7(5) . . ?
C18 C17 N15 127.2(5) . . ?
C16 C17 N15 126.0(5) . . ?
N12 C18 C17 108.2(5) . . ?
N12 C18 C19 123.1(5) . . ?
C17 C18 C19 128.7(5) . . ?
N13 C20 N15 112.1(7) . . ?
N14 C21 N15 111.2(7) . . ?
O4 C22 C27 110.4(6) . 2_656 ?
O4 C23 C24 110.6(7) . . ?
O5 C24 C23 107.7(7) . . ?
O5 C25 C26 108.9(6) . . ?
O6 C26 C25 108.4(6) . . ?
O6 C27 C22 109.8(7) . 2_656 ?
Cl3 C28 Cl2 109.9(4) . . ?
C32B O7 C32A 52.2(10) . . ?
C32B O7 C29 107.2(9) . . ?
C32A O7 C29 110.8(9) . . ?
C32B O7 K1 103.1(8) . . ?
C32A O7 K1 129.4(9) . . ?
C29 O7 K1 119.2(7) . . ?
C30 C29 O7 105.1(9) . . ?
C29 C30 C31A 106.8(10) . . ?
C30 C31A C32A 111.3(12) . . ?
C32B C31B C30 109.1(11) . . ?
O7 C32A C31A 104.9(12) . . ?
O7 C32B C31B 102.5(11) . . ?
C36 O8 C33 107.9(7) . . ?
C34 C33 O8 104.9(9) . . ?
C33 C34 C35 105.7(10) . . ?
C34 C35 C36 108.0(8) . . ?
O8 C36 C35 105.1(8) . . ?
C40 O9 C37 116(2) . . ?
O9 C37 C38 100(2) . . ?
C39 C38 C37 104(2) . . ?
C38 C39 C40 109(2) . . ?
C44 O10 C41 105.4(15) . . ?
O10 C41 C42 111.4(16) . . ?
C41 C42 C43 102.3(13) . . ?
C44 C43 C42 102.1(13) . . ?
O10 C44 C43 109.4(16) . . ?

loop_
_geom_bond_atom_site_label_1
_geom_bond_atom_site_label_2
_geom_bond_distance
_geom_bond_site_symmetry_2
_geom_bond_publ_flag
Cu1 O3 1.930(4) 2_765 ?
Cu1 O1 1.932(4) . ?
Cu1 N1 1.952(4) . ?
Cu1 N6 1.963(4) . ?
Cu1 Cl1 3.0206(7) . ?
Cu2 O1 1.924(4) . ?
Cu2 O2 1.926(4) . ?
Cu2 N2 1.963(4) . ?
Cu2 N11 1.967(4) . ?
Cu2 Cl1 3.1473(7) . ?
Cu3 O3 1.919(3) . ?
Cu3 O2 1.930(3) . ?
Cu3 N12 1.952(4) . ?
Cu3 N7 1.961(5) 2_765 ?
Cu3 Cl1 3.0561(7) . ?
K1 O7 2.666(7) . ?
K1 O7 2.666(7) 2_656 ?
K1 O6 2.746(5) 2_656 ?
K1 O6 2.746(4) . ?
K1 O4 2.826(5) 2_656 ?
K1 O4 2.826(5) . ?
K1 O5 2.828(5) . ?
K1 O5 2.828(5) 2_656 ?
O4 C23 1.403(9) . ?
O4 C22 1.416(8) . ?
O5 C24 1.427(9) . ?
O5 C25 1.436(9) . ?
O6 C27 1.399(9) . ?
O6 C26 1.430(9) . ?
N1 C2 1.335(6) . ?
N1 N2 1.366(6) . ?
N2 C4 1.349(6) . ?
N3 C6 1.310(7) . ?
N3 N4 1.382(8) . ?
N4 C7 1.302(7) . ?
N5 C6 1.346(7) . ?
N5 C7 1.365(7) . ?
N5 C3 1.429(6) . ?
N6 C9 1.341(7) . ?
N6 N7 1.370(6) . ?
N7 C11 1.324(7) . ?
N8 C13 1.295(9) . ?
N8 N9 1.392(9) . ?
N9 C14 1.275(8) . ?
N10 C14 1.344(8) . ?
N10 C13 1.376(8) . ?
N10 C10 1.431(7) . ?
N11 C16 1.329(7) . ?
N11 N12 1.377(6) . ?
N12 C18 1.339(6) . ?
N13 C20 1.290(9) . ?
N13 N14 1.342(8) . ?
N14 C21 1.302(8) . ?
N15 C20 1.320(8) . ?
N15 C21 1.341(8) . ?
N15 C17 1.437(7) . ?
C1 C2 1.493(7) . ?
C2 C3 1.386(7) . ?
C3 C4 1.378(7) . ?
C4 C5 1.500(7) . ?
C8 C9 1.505(8) . ?
C9 C10 1.381(7) . ?
C10 C11 1.369(8) . ?
C11 C12 1.499(7) . ?
C15 C16 1.489(8) . ?
C16 C17 1.388(8) . ?
C17 C18 1.387(8) . ?
C18 C19 1.480(8) . ?
C22 C27 1.469(11) 2_656 ?
C23 C24 1.477(11) . ?
C25 C26 1.474(11) . ?
Cl2 C28 1.772(8) . ?
Cl3 C28 1.750(8) . ?
O7 C32B 1.334(13) . ?
O7 C32A 1.411(14) . ?
O7 C29 1.552(12) . ?
C29 C30 1.448(12) . ?
C30 C31A 1.480(16) . ?
C30 C31B 1.570(16) . ?
C31A C32A 1.484(16) . ?
C31B C32B 1.537(15) . ?
O8 C36 1.398(9) . ?
O8 C33 1.471(13) . ?
C33 C34 1.444(13) . ?
C34 C35 1.456(13) . ?
C35 C36 1.488(12) . ?
O9 C40 1.435(18) . ?
O9 C37 1.494(19) . ?
C37 C38 1.62(4) . ?
C38 C39 1.57(4) . ?
C39 C40 1.60(4) . ?
O10 C44 1.40(2) . ?
O10 C41 1.419(17) . ?
C41 C42 1.512(16) . ?
C42 C43 1.576(18) . ?
C43 C44 1.520(17) . ?

loop_
_geom_torsion_atom_site_label_1
_geom_torsion_atom_site_label_2
_geom_torsion_atom_site_label_3
_geom_torsion_atom_site_label_4
_geom_torsion
_geom_torsion_site_symmetry_1
_geom_torsion_site_symmetry_2
_geom_torsion_site_symmetry_3
_geom_torsion_site_symmetry_4
_geom_torsion_publ_flag
O3 Cu1 Cl1 Cu3 -148.86(10) 2_765 . . . ?
O1 Cu1 Cl1 Cu3 29.44(10) . . . . ?
N1 Cu1 Cl1 Cu3 -55.72(13) . . . . ?
N6 Cu1 Cl1 Cu3 124.80(13) . . . . ?
O3 Cu1 Cl1 Cu2 -147.97(10) 2_765 . . . ?
O1 Cu1 Cl1 Cu2 30.32(10) . . . . ?
N1 Cu1 Cl1 Cu2 -54.83(13) . . . . ?
N6 Cu1 Cl1 Cu2 125.68(13) . . . . ?
O3 Cu3 Cl1 Cu1 -148.57(11) . . . . ?
O2 Cu3 Cl1 Cu1 31.54(10) . . . . ?
N12 Cu3 Cl1 Cu1 -54.67(13) . . . . ?
N7 Cu3 Cl1 Cu1 126.04(13) 2_765 . . . ?
O3 Cu3 Cl1 Cu2 -149.46(11) . . . . ?
O2 Cu3 Cl1 Cu2 30.65(10) . . . . ?
N12 Cu3 Cl1 Cu2 -55.55(13) . . . . ?
N7 Cu3 Cl1 Cu2 125.16(13) 2_765 . . . ?
O1 Cu2 Cl1 Cu1 -30.68(10) . . . . ?
O2 Cu2 Cl1 Cu1 150.02(10) . . . . ?
N2 Cu2 Cl1 Cu1 55.35(13) . . . . ?
N11 Cu2 Cl1 Cu1 -124.40(13) . . . . ?
O1 Cu2 Cl1 Cu3 148.42(10) . . . . ?
O2 Cu2 Cl1 Cu3 -30.88(10) . . . . ?
N2 Cu2 Cl1 Cu3 -125.55(13) . . . . ?
N11 Cu2 Cl1 Cu3 54.69(13) . . . . ?
O2 Cu2 O1 Cu1 48.3(6) . . . . ?
N2 Cu2 O1 Cu1 -50.12(18) . . . . ?
N11 Cu2 O1 Cu1 141.60(18) . . . . ?
Cl1 Cu2 O1 Cu1 45.59(13) . . . . ?
O3 Cu1 O1 Cu2 -40.1(7) 2_765 . . . ?
N1 Cu1 O1 Cu2 50.87(18) . . . . ?
N6 Cu1 O1 Cu2 -143.72(18) . . . . ?
Cl1 Cu1 O1 Cu2 -47.70(13) . . . . ?
O1 Cu2 O2 Cu3 43.6(6) . . . . ?
N2 Cu2 O2 Cu3 140.87(18) . . . . ?
N11 Cu2 O2 Cu3 -50.80(18) . . . . ?
Cl1 Cu2 O2 Cu3 46.26(12) . . . . ?
O3 Cu3 O2 Cu2 -48.3(7) . . . . ?
N12 Cu3 O2 Cu2 50.73(19) . . . . ?
N7 Cu3 O2 Cu2 -143.65(18) 2_765 . . . ?
Cl1 Cu3 O2 Cu2 -47.79(13) . . . . ?
O2 Cu3 O3 Cu1 -47.9(7) . . . 2_765 ?
N12 Cu3 O3 Cu1 -145.96(19) . . . 2_765 ?
N7 Cu3 O3 Cu1 48.46(19) 2_765 . . 2_765 ?
Cl1 Cu3 O3 Cu1 -48.42(14) . . . 2_765 ?
O7 K1 O4 C23 -114.3(5) . . . . ?
O7 K1 O4 C23 65.7(5) 2_656 . . . ?
O6 K1 O4 C23 149.1(5) 2_656 . . . ?
O6 K1 O4 C23 -30.9(5) . . . . ?
O5 K1 O4 C23 -16.8(4) . . . . ?
O5 K1 O4 C23 163.2(4) 2_656 . . . ?
C32B K1 O4 C23 -127.5(5) . . . . ?
C32B K1 O4 C23 52.5(5) 2_656 . . . ?
O7 K1 O4 C22 116.5(5) . . . . ?
O7 K1 O4 C22 -63.5(5) 2_656 . . . ?
O6 K1 O4 C22 19.9(5) 2_656 . . . ?
O6 K1 O4 C22 -160.1(5) . . . . ?
O5 K1 O4 C22 -146.0(5) . . . . ?
O5 K1 O4 C22 34.0(5) 2_656 . . . ?
C32B K1 O4 C22 103.2(5) . . . . ?
C32B K1 O4 C22 -76.8(5) 2_656 . . . ?
O7 K1 O5 C24 75.5(5) . . . . ?
O7 K1 O5 C24 -104.5(5) 2_656 . . . ?
O6 K1 O5 C24 -32.4(5) 2_656 . . . ?
O6 K1 O5 C24 147.6(5) . . . . ?
O4 K1 O5 C24 161.8(4) 2_656 . . . ?
O4 K1 O5 C24 -18.2(4) . . . . ?
C32B K1 O5 C24 51.5(5) . . . . ?
C32B K1 O5 C24 -128.5(5) 2_656 . . . ?
O7 K1 O5 C25 -53.3(5) . . . . ?
O7 K1 O5 C25 126.7(5) 2_656 . . . ?
O6 K1 O5 C25 -161.2(4) 2_656 . . . ?
O6 K1 O5 C25 18.8(4) . . . . ?
O4 K1 O5 C25 32.9(5) 2_656 . . . ?
O4 K1 O5 C25 -147.1(5) . . . . ?
C32B K1 O5 C25 -77.4(5) . . . . ?
C32B K1 O5 C25 102.6(5) 2_656 . . . ?
O7 K1 O6 C27 -99.2(5) . . . . ?
O7 K1 O6 C27 80.8(5) 2_656 . . . ?
O4 K1 O6 C27 -13.5(4) 2_656 . . . ?
O4 K1 O6 C27 166.5(4) . . . . ?
O5 K1 O6 C27 152.5(5) . . . . ?
O5 K1 O6 C27 -27.5(5) 2_656 . . . ?
C32B K1 O6 C27 -110.1(5) . . . . ?
C32B K1 O6 C27 69.9(5) 2_656 . . . ?
O7 K1 O6 C26 124.0(5) . . . . ?
O7 K1 O6 C26 -56.0(5) 2_656 . . . ?
O4 K1 O6 C26 -150.3(5) 2_656 . . . ?
O4 K1 O6 C26 29.7(5) . . . . ?
O5 K1 O6 C26 15.6(4) . . . . ?
O5 K1 O6 C26 -164.4(4) 2_656 . . . ?
C32B K1 O6 C26 113.1(5) . . . . ?
C32B K1 O6 C26 -66.9(5) 2_656 . . . ?
O3 Cu1 N1 C2 -42.2(5) 2_765 . . . ?
O1 Cu1 N1 C2 150.6(5) . . . . ?
N6 Cu1 N1 C2 53.6(10) . . . . ?
Cl1 Cu1 N1 C2 -124.4(5) . . . . ?
O3 Cu1 N1 N2 134.1(4) 2_765 . . . ?
O1 Cu1 N1 N2 -33.1(4) . . . . ?
N6 Cu1 N1 N2 -130.2(7) . . . . ?
Cl1 Cu1 N1 N2 51.9(4) . . . . ?
C2 N1 N2 C4 -1.3(6) . . . . ?
Cu1 N1 N2 C4 -178.4(3) . . . . ?
C2 N1 N2 Cu2 179.8(3) . . . . ?
Cu1 N1 N2 Cu2 2.7(5) . . . . ?
O1 Cu2 N2 C4 -149.1(5) . . . . ?
O2 Cu2 N2 C4 45.7(5) . . . . ?
N11 Cu2 N2 C4 -52.2(12) . . . . ?
Cl1 Cu2 N2 C4 129.0(5) . . . . ?
O1 Cu2 N2 N1 29.4(4) . . . . ?
O2 Cu2 N2 N1 -135.8(4) . . . . ?
N11 Cu2 N2 N1 126.3(9) . . . . ?
Cl1 Cu2 N2 N1 -52.5(3) . . . . ?
C6 N3 N4 C7 -0.4(7) . . . . ?
O3 Cu1 N6 C9 143.6(5) 2_765 . . . ?
O1 Cu1 N6 C9 -48.8(5) . . . . ?
N1 Cu1 N6 C9 46.9(10) . . . . ?
Cl1 Cu1 N6 C9 -135.1(5) . . . . ?
O3 Cu1 N6 N7 -27.5(3) 2_765 . . . ?
O1 Cu1 N6 N7 140.0(3) . . . . ?
N1 Cu1 N6 N7 -124.2(7) . . . . ?
Cl1 Cu1 N6 N7 53.8(3) . . . . ?
C9 N6 N7 C11 0.2(6) . . . . ?
Cu1 N6 N7 C11 173.7(3) . . . . ?
C9 N6 N7 Cu3 -176.2(3) . . . 2_765 ?
Cu1 N6 N7 Cu3 -2.7(5) . . . 2_765 ?
C13 N8 N9 C14 -0.5(8) . . . . ?
O1 Cu2 N11 C16 42.9(6) . . . . ?
O2 Cu2 N11 C16 -152.0(6) . . . . ?
N2 Cu2 N11 C16 -53.2(12) . . . . ?
Cl1 Cu2 N11 C16 125.6(6) . . . . ?
O1 Cu2 N11 N12 -133.0(4) . . . . ?
O2 Cu2 N11 N12 32.1(4) . . . . ?
N2 Cu2 N11 N12 130.9(8) . . . . ?
Cl1 Cu2 N11 N12 -50.3(4) . . . . ?
C16 N11 N12 C18 0.7(6) . . . . ?
Cu2 N11 N12 C18 177.7(3) . . . . ?
C16 N11 N12 Cu3 -177.8(4) . . . . ?
Cu2 N11 N12 Cu3 -0.8(5) . . . . ?
O3 Cu3 N12 C18 -42.3(6) . . . . ?
O2 Cu3 N12 C18 151.3(6) . . . . ?
N7 Cu3 N12 C18 53.3(10) 2_765 . . . ?
Cl1 Cu3 N12 C18 -123.9(5) . . . . ?
O3 Cu3 N12 N11 135.6(4) . . . . ?
O2 Cu3 N12 N11 -30.8(4) . . . . ?
N7 Cu3 N12 N11 -128.7(7) 2_765 . . . ?
Cl1 Cu3 N12 N11 54.1(4) . . . . ?
C20 N13 N14 C21 -2.8(10) . . . . ?
N2 N1 C2 C3 1.4(6) . . . . ?
Cu1 N1 C2 C3 177.9(4) . . . . ?
N2 N1 C2 C1 179.1(5) . . . . ?
Cu1 N1 C2 C1 -4.4(8) . . . . ?
N1 C2 C3 C4 -1.1(6) . . . . ?
C1 C2 C3 C4 -178.6(6) . . . . ?
N1 C2 C3 N5 -177.7(5) . . . . ?
C1 C2 C3 N5 4.7(9) . . . . ?
C6 N5 C3 C4 98.5(8) . . . . ?
C7 N5 C3 C4 -94.0(8) . . . . ?
C6 N5 C3 C2 -85.5(8) . . . . ?
C7 N5 C3 C2 82.0(8) . . . . ?
N1 N2 C4 C3 0.6(6) . . . . ?
Cu2 N2 C4 C3 179.1(4) . . . . ?
N1 N2 C4 C5 -178.1(5) . . . . ?
Cu2 N2 C4 C5 0.5(9) . . . . ?
C2 C3 C4 N2 0.3(6) . . . . ?
N5 C3 C4 N2 176.9(5) . . . . ?
C2 C3 C4 C5 178.9(6) . . . . ?
N5 C3 C4 C5 -4.5(10) . . . . ?
N4 N3 C6 N5 -0.3(7) . . . . ?
C7 N5 C6 N3 0.8(7) . . . . ?
C3 N5 C6 N3 170.5(5) . . . . ?
N3 N4 C7 N5 1.0(7) . . . . ?
C6 N5 C7 N4 -1.1(7) . . . . ?
C3 N5 C7 N4 -171.1(5) . . . . ?
N7 N6 C9 C10 -0.1(6) . . . . ?
Cu1 N6 C9 C10 -171.7(4) . . . . ?
N7 N6 C9 C8 179.2(5) . . . . ?
Cu1 N6 C9 C8 7.6(9) . . . . ?
N6 C9 C10 C11 0.1(6) . . . . ?
C8 C9 C10 C11 -179.2(6) . . . . ?
N6 C9 C10 N10 179.4(5) . . . . ?
C8 C9 C10 N10 0.2(10) . . . . ?
C14 N10 C10 C11 89.2(8) . . . . ?
C13 N10 C10 C11 -83.3(8) . . . . ?
C14 N10 C10 C9 -90.0(8) . . . . ?
C13 N10 C10 C9 97.5(8) . . . . ?
N6 N7 C11 C10 -0.1(6) . . . . ?
Cu3 N7 C11 C10 175.3(4) 2_765 . . . ?
N6 N7 C11 C12 -178.7(5) . . . . ?
Cu3 N7 C11 C12 -3.3(9) 2_765 . . . ?
C9 C10 C11 N7 0.0(6) . . . . ?
N10 C10 C11 N7 -179.3(5) . . . . ?
C9 C10 C11 C12 178.5(6) . . . . ?
N10 C10 C11 C12 -0.9(10) . . . . ?
N9 N8 C13 N10 0.5(8) . . . . ?
C14 N10 C13 N8 -0.3(8) . . . . ?
C10 N10 C13 N8 173.7(6) . . . . ?
N8 N9 C14 N10 0.3(9) . . . . ?
C13 N10 C14 N9 -0.1(8) . . . . ?
C10 N10 C14 N9 -173.9(6) . . . . ?
N12 N11 C16 C17 -0.5(6) . . . . ?
Cu2 N11 C16 C17 -176.6(4) . . . . ?
N12 N11 C16 C15 -179.6(5) . . . . ?
Cu2 N11 C16 C15 4.3(9) . . . . ?
N11 C16 C17 C18 0.0(7) . . . . ?
C15 C16 C17 C18 179.1(6) . . . . ?
N11 C16 C17 N15 177.2(5) . . . . ?
C15 C16 C17 N15 -3.7(10) . . . . ?
C20 N15 C17 C18 79.4(10) . . . . ?
C21 N15 C17 C18 -101.2(9) . . . . ?
C20 N15 C17 C16 -97.2(9) . . . . ?
C21 N15 C17 C16 82.2(9) . . . . ?
N11 N12 C18 C17 -0.7(6) . . . . ?
Cu3 N12 C18 C17 177.4(4) . . . . ?
N11 N12 C18 C19 -179.0(5) . . . . ?
Cu3 N12 C18 C19 -0.9(9) . . . . ?
C16 C17 C18 N12 0.4(6) . . . . ?
N15 C17 C18 N12 -176.8(5) . . . . ?
C16 C17 C18 C19 178.6(6) . . . . ?
N15 C17 C18 C19 1.5(10) . . . . ?
N14 N13 C20 N15 4.0(12) . . . . ?
C21 N15 C20 N13 -3.4(11) . . . . ?
C17 N15 C20 N13 176.1(7) . . . . ?
N13 N14 C21 N15 0.7(10) . . . . ?
C20 N15 C21 N14 1.6(10) . . . . ?
C17 N15 C21 N14 -177.9(6) . . . . ?
C23 O4 C22 C27 -180.0(7) . . . 2_656 ?
K1 O4 C22 C27 -51.1(7) . . . 2_656 ?
C22 O4 C23 C24 178.0(6) . . . . ?
K1 O4 C23 C24 50.3(7) . . . . ?
C25 O5 C24 C23 179.0(6) . . . . ?
K1 O5 C24 C23 50.0(7) . . . . ?
O4 C23 C24 O5 -68.3(8) . . . . ?
C24 O5 C25 C26 179.7(6) . . . . ?
K1 O5 C25 C26 -50.7(7) . . . . ?
C27 O6 C26 C25 173.9(6) . . . . ?
K1 O6 C26 C25 -47.7(7) . . . . ?
O5 C25 C26 O6 65.5(8) . . . . ?
C26 O6 C27 C22 -176.7(6) . . . 2_656 ?
K1 O6 C27 C22 44.7(7) . . . 2_656 ?
O6 K1 O7 C32B 27.5(9) 2_656 . . . ?
O6 K1 O7 C32B -152.5(9) . . . . ?
O4 K1 O7 C32B 145.8(9) 2_656 . . . ?
O4 K1 O7 C32B -34.2(9) . . . . ?
O5 K1 O7 C32B -95.3(9) . . . . ?
O5 K1 O7 C32B 84.7(9) 2_656 . . . ?
O6 K1 O7 C32A -24.0(12) 2_656 . . . ?
O6 K1 O7 C32A 156.0(12) . . . . ?
O4 K1 O7 C32A 94.3(12) 2_656 . . . ?
O4 K1 O7 C32A -85.7(12) . . . . ?
O5 K1 O7 C32A -146.8(12) . . . . ?
O5 K1 O7 C32A 33.2(12) 2_656 . . . ?
O6 K1 O7 C29 146.1(7) 2_656 . . . ?
O6 K1 O7 C29 -33.9(7) . . . . ?
O4 K1 O7 C29 -95.7(8) 2_656 . . . ?
O4 K1 O7 C29 84.3(8) . . . . ?
O5 K1 O7 C29 23.2(8) . . . . ?
O5 K1 O7 C29 -156.8(8) 2_656 . . . ?
K1 O7 C29 C30 -160.3(7) . . . . ?
O7 C29 C30 C31A -9.9(16) . . . . ?
O7 C29 C30 C31B 46.9(13) . . . . ?
C29 C30 C31A C32A 6(2) . . . . ?
C29 C30 C31B C32B -40.5(17) . . . . ?
C29 O7 C32A C31A -7.7(19) . . . . ?
K1 O7 C32A C31A 163.0(12) . . . . ?
C30 C31A C32A O7 1(2) . . . . ?
C30 C31A C32A C31B 60.2(13) . . . . ?
C30 C31B C32B O7 17(2) . . . . ?
C36 O8 C33 C34 30.2(12) . . . . ?
O8 C33 C34 C35 -23.9(13) . . . . ?
C33 C34 C35 C36 10.4(13) . . . . ?
C33 O8 C36 C35 -23.2(10) . . . . ?
C34 C35 C36 O8 8.0(11) . . . . ?
C40 O9 C37 C38 -37(3) . . . . ?
O9 C37 C38 C39 17(3) . . . . ?
C37 C38 C39 C40 3(4) . . . . ?
C37 O9 C40 C39 38(3) . . . . ?
C38 C39 C40 O9 -23(3) . . . . ?
C44 O10 C41 C42 -23(2) . . . . ?
O10 C41 C42 C43 6(3) . . . . ?
C41 C42 C43 C44 12(2) . . . . ?
C41 O10 C44 C43 32(2) . . . . ?
C42 C43 C44 O10 -28(2) . . . . ?
